data_9001401
loop_
_publ_author_name
'Fleet, M. E.'

_publ_section_title
;
 Tetrahedral-site occupancies in reedmergnerite and synthetic boron albite
 (NaBSi3O8)
 sample from Utah
;
_journal_name_full 'American Mineralogist'
_journal_page_first 76
_journal_page_last 84
_journal_volume 77
_journal_year 1992
_chemical_formula_sum 'B Na O8 Si3'
_chemical_name_mineral Reedmergnerite
_space_group_IT_number 2
_symmetry_space_group_name_Hall '-P 1 (1/2*x+1/2*y,1/2*x-1/2*y,-z)'
_symmetry_space_group_name_H-M 'C -1'
_cell_angle_alpha 93.324
_cell_angle_beta 116.381
_cell_angle_gamma 92.014
_cell_formula_units_Z 4
_cell_length_a 7.8388
_cell_length_b 12.3730
_cell_length_c 6.8082
_cell_volume 589.191
_database_code_amcsd 0001439
_exptl_crystal_density_diffrn 2.774
_cod_original_formula_sum 'Na B Si3 O8'
_cod_database_code 9001401

loop_
_space_group_symop_operation_xyz
x,y,z
1/2+x,1/2+y,z
-x,-y,-z
1/2-x,1/2-y,-z

loop_
_atom_site_aniso_label
_atom_site_aniso_U_11
_atom_site_aniso_U_22
_atom_site_aniso_U_33
_atom_site_aniso_U_12
_atom_site_aniso_U_13
_atom_site_aniso_U_23
Na 0.01178 0.02407 0.01950 0.00266 0.00519 -0.00773
B1o 0.00747 0.00646 0.00608 0.00013 0.00342 0.00063
Si1m 0.00595 0.00494 0.00431 0.00177 0.00253 0.00101
Si2o 0.00545 0.00418 0.00545 0.00089 0.00228 0.00063
Si2m 0.00532 0.00431 0.00532 0.00140 0.00266 0.00101
Oa1 0.01241 0.00849 0.00507 0.00190 0.00507 0.00152
Oa2 0.00646 0.00443 0.00912 0.00114 0.00291 0.00177
Obo 0.01051 0.00899 0.01317 -0.00241 0.00861 -0.00152
Obm 0.00963 0.01254 0.01216 0.00317 0.00773 0.00127
Oco 0.00861 0.00519 0.01216 0.00013 0.00583 -0.00050
Ocm 0.00899 0.00570 0.00925 0.00304 0.00203 0.00114
Odo 0.01026 0.01178 0.00545 0.00494 0.00152 0.00127
Odm 0.01013 0.01076 0.00621 -0.00013 0.00127 -0.00063

loop_
_atom_site_label
_atom_site_fract_x
_atom_site_fract_y
_atom_site_fract_z
_atom_site_type_symbol
_atom_site_attached_hydrogens
Na 0.25820 0.00750 0.13300 Na 0
B1o 0.01210 0.16160 0.22150 B 0
Si1m 0.00585 0.80969 0.20966 Si 0
Si2o 0.70278 0.10177 0.32033 Si 0
Si2m 0.68471 0.86450 0.35438 Si 0
Oa1 0.00770 0.13630 0.00370 O 0
Oa2 0.59310 0.98130 0.27570 O 0
Obo 0.84490 0.09890 0.21160 O 0
Obm 0.81610 0.83490 0.23360 O 0
Oco 0.00680 0.27650 0.27330 O 0
Ocm 0.02900 0.67980 0.20600 O 0
Odo 0.19040 0.11860 0.38290 O 0
Odm 0.19210 0.86800 0.41710 O 0

loop_
_cod_changelog_entry_id
_cod_changelog_entry_author
_cod_changelog_entry_date
_cod_changelog_entry_text
1
;cod-tools version 3.8.0
Id: cif_guess_AMCSD_atom_types 9581 2023-05-17 12:35:41Z saulius
;
2023-05-18T11:36:42+03:00
;Derived atom types and hydrogen counts
from atom names that follow the AMCSD naming convention
(Wat == water, O-H == hydroxyl).
;

loop_
_cod_related_entry_id
_cod_related_entry_database
_cod_related_entry_code
1 AMCSD 0001439
